data_4315560
loop_
_publ_author_name
'Katarzyna Szczepaniak'
'Urszula E. Wawrzyniak'
'Jaros\/law Kowalski'
'Iwona Mames'
'Renata Bilewicz'
'Przemys\/law Kalicki'
'Bohdan Korybut-Daszkiewicz'

_publ_section_title
;
 Face-to-Face Dinuclear Scaffolds Composed of Tetraazamacrocyclic Charged
 and Neutral Complexes
;
_journal_name_full 'Inorganic Chemistry'
_journal_page_first 4491
_journal_page_last 4498
_journal_paper_doi 10.1021/ic902424z
_journal_volume 49
_journal_year 2010
_chemical_formula_moiety ' C34 H48 Cu2 N10 O4, 2(F6 P), C2 H3 N, O '
_chemical_formula_sum 'C36 H51 Cu2 F12 N11 O5 P2'
_chemical_formula_weight 1134.90
_chemical_name_systematic
; 
 ? 
;
_space_group_IT_number 14
_symmetry_cell_setting monoclinic
_symmetry_space_group_name_Hall '-P 2yn'
_symmetry_space_group_name_H-M 'P 1 21/n 1'
_atom_sites_solution_hydrogens geom
_atom_sites_solution_primary direct
_atom_sites_solution_secondary difmap
_audit_creation_method SHELXL-97
_cell_angle_alpha 90.00
_cell_angle_beta 93.805(3)
_cell_angle_gamma 90.00
_cell_formula_units_Z 4
_cell_length_a 7.8040(4)
_cell_length_b 26.7195(12)
_cell_length_c 22.4128(11)
_cell_measurement_reflns_used 7966
_cell_measurement_temperature 150(2)
_cell_measurement_theta_max 65.26
_cell_measurement_theta_min 3.31
_cell_volume 4663.2(4)
_computing_cell_refinement 'Bruker SAINT'
_computing_data_collection 'Bruker APEX2'
_computing_data_reduction 'Bruker SAINT'
_computing_molecular_graphics 'Bruker SHELXTL'
_computing_publication_material 'Bruker SHELXTL'
_computing_structure_refinement 'SHELXL-97 (Sheldrick, 2008)'
_computing_structure_solution 'SHELXS-97 (Sheldrick, 2008)'
_diffrn_ambient_temperature 150(2)
_diffrn_measured_fraction_theta_full 0.979
_diffrn_measured_fraction_theta_max 0.979
_diffrn_measurement_device_type 'Bruker APEX-II CCD'
_diffrn_measurement_method '\f and \w scans'
_diffrn_radiation_monochromator graphite
_diffrn_radiation_source 'fine-focus sealed tube'
_diffrn_radiation_type CuK\a
_diffrn_radiation_wavelength 1.54178
_diffrn_reflns_av_R_equivalents 0.0630
_diffrn_reflns_av_sigmaI/netI 0.0440
_diffrn_reflns_limit_h_max 8
_diffrn_reflns_limit_h_min -9
_diffrn_reflns_limit_k_max 31
_diffrn_reflns_limit_k_min -30
_diffrn_reflns_limit_l_max 26
_diffrn_reflns_limit_l_min -26
_diffrn_reflns_number 46579
_diffrn_reflns_theta_full 66.59
_diffrn_reflns_theta_max 66.59
_diffrn_reflns_theta_min 3.31
_exptl_absorpt_coefficient_mu 2.691
_exptl_absorpt_correction_T_max 0.7529
_exptl_absorpt_correction_T_min 0.6242
_exptl_absorpt_correction_type multi-scan
_exptl_absorpt_process_details 'SADABS-2008/1 - Bruker AXS'
_exptl_crystal_density_diffrn 1.617
_exptl_crystal_density_method 'not measured'
_exptl_crystal_F_000 2320
_exptl_crystal_size_max 0.35
_exptl_crystal_size_mid 0.2
_exptl_crystal_size_min 0.06
_refine_diff_density_max 1.245
_refine_diff_density_min -0.619
_refine_diff_density_rms 0.117
_refine_ls_extinction_method none
_refine_ls_goodness_of_fit_ref 1.048
_refine_ls_hydrogen_treatment constr
_refine_ls_matrix_type full
_refine_ls_number_parameters 614
_refine_ls_number_reflns 8065
_refine_ls_number_restraints 0
_refine_ls_restrained_S_all 1.048
_refine_ls_R_factor_all 0.0914
_refine_ls_R_factor_gt 0.0686
_refine_ls_shift/su_max 0.001
_refine_ls_shift/su_mean 0.000
_refine_ls_structure_factor_coef Fsqd
_refine_ls_weighting_details 'calc w=1/[\s^2^(Fo^2^)+(0.1274P)^2^+6.4155P] where P=(Fo^2^+2Fc^2^)/3'
_refine_ls_weighting_scheme calc
_refine_ls_wR_factor_gt 0.1887
_refine_ls_wR_factor_ref 0.2074
_reflns_number_gt 5999
_reflns_number_total 8065
_reflns_threshold_expression >2sigma(I)
_cod_data_source_file ic902424z_si_001_4.cif
_cod_data_source_block 7Cu-n-Cu-ch
_cod_depositor_comments
;
The following automatic conversions were performed:

'_symmetry_cell_setting' value 'Monoclinic' changed to 'monoclinic'
according to the built-in table from CIF Core dictionary named
'cif_core.dic' version 2.4.1 from 2010-06-29.

Automatic conversion script
Id: cif_fix_values 1646 2011-03-28 12:23:43Z adriana 
;
_cod_database_code 4315560

loop_
_symmetry_equiv_pos_as_xyz
'x, y, z'
'-x+1/2, y+1/2, -z+1/2'
'-x, -y, -z'
'x-1/2, -y-1/2, z-1/2'

loop_
_atom_site_label
_atom_site_type_symbol
_atom_site_fract_x
_atom_site_fract_y
_atom_site_fract_z
_atom_site_U_iso_or_equiv
_atom_site_adp_type
_atom_site_occupancy
_atom_site_symmetry_multiplicity
_atom_site_calc_flag
_atom_site_refinement_flags
_atom_site_disorder_assembly
_atom_site_disorder_group
Cu1 Cu 0.44856(9) 0.19220(3) 1.00943(3) 0.0319(2) Uani 1 1 d . . .
Cu2 Cu -0.08075(9) 0.22657(2) 0.91105(3) 0.0310(2) Uani 1 1 d . . .
P2 P 0.7927(3) 0.09382(7) 0.61188(11) 0.0757(6) Uani 1 1 d . . .
P1 P 0.95923(18) 0.19809(5) 0.21563(6) 0.0397(3) Uani 1 1 d . . .
F3 F 0.7471(10) 0.0742(3) 0.6729(3) 0.169(3) Uani 1 1 d . . .
F6 F 0.7788(9) 0.0396(2) 0.5859(4) 0.160(3) Uani 1 1 d . . .
F1 F 0.8035(10) 0.1472(2) 0.6347(4) 0.154(3) Uani 1 1 d . . .
F5 F 0.8319(8) 0.1146(3) 0.5484(3) 0.138(2) Uani 1 1 d . . .
F10 F 1.1159(6) 0.1700(3) 0.1949(3) 0.132(2) Uani 1 1 d . . .
F4 F 0.9937(7) 0.0866(2) 0.6245(3) 0.1170(19) Uani 1 1 d . . .
F9 F 1.0015(9) 0.24536(16) 0.17828(17) 0.116(2) Uani 1 1 d . . .
F2 F 0.5940(7) 0.1006(2) 0.5923(3) 0.1149(19) Uani 1 1 d . . .
F11 F 0.9023(8) 0.15360(17) 0.25394(18) 0.1072(19) Uani 1 1 d . . .
F8 F 0.7992(6) 0.2281(2) 0.2367(2) 0.1022(17) Uani 1 1 d . . .
F12 F 0.8473(5) 0.17584(15) 0.16020(15) 0.0697(11) Uani 1 1 d . . .
O4 O -0.0256(5) 0.39016(13) 0.76761(15) 0.0433(8) Uani 1 1 d . . .
F7 F 1.0679(4) 0.22174(14) 0.27149(14) 0.0582(9) Uani 1 1 d . . .
O1S O 0.7387(7) 0.40189(17) 0.0305(2) 0.0716(13) Uani 1 1 d . . .
O2 O -0.2767(6) 0.03683(13) 0.96691(16) 0.0547(11) Uani 1 1 d . . .
O3 O 0.0389(5) 0.41982(13) 0.86016(16) 0.0441(9) Uani 1 1 d . . .
O1 O -0.2066(5) 0.07082(12) 1.05686(14) 0.0407(8) Uani 1 1 d . . .
N12 N 0.4081(9) 0.0804(2) 0.7827(3) 0.0772(18) Uani 1 1 d . . .
C36 C -0.0016(6) 0.38213(18) 0.8211(2) 0.0356(11) Uani 1 1 d . . .
N9 N 0.5890(6) 0.37805(15) 0.9124(2) 0.0414(10) Uani 1 1 d . . .
H9 H 0.6210 0.3820 0.9505 0.050 Uiso 1 1 calc R . .
N4 N 0.3054(5) 0.04785(16) 1.17893(18) 0.0394(10) Uani 1 1 d . . .
H4 H 0.3567 0.0704 1.2025 0.047 Uiso 1 1 calc R . .
N3 N 0.3674(5) 0.12641(16) 0.98944(18) 0.0381(9) Uani 1 1 d . . .
N7 N -0.1733(6) 0.16535(15) 0.87872(17) 0.0376(9) Uani 1 1 d . . .
N1 N 0.5374(5) 0.25728(16) 1.02941(17) 0.0366(9) Uani 1 1 d . . .
N2 N 0.4072(5) 0.20740(15) 0.92572(17) 0.0349(9) Uani 1 1 d . . .
N6 N -0.0746(5) 0.24785(15) 0.82983(17) 0.0346(9) Uani 1 1 d . . .
N11 N 0.4480(5) 0.18212(15) 1.09425(17) 0.0341(9) Uani 1 1 d . . .
N10 N -0.0085(5) 0.28979(15) 0.94371(17) 0.0346(9) Uani 1 1 d . . .
N5 N -0.0557(5) 0.20200(15) 0.99147(17) 0.0322(9) Uani 1 1 d . . .
C35 C 0.3428(12) 0.1421(3) 0.6968(3) 0.082(2) Uani 1 1 d . . .
H35A H 0.2367 0.1327 0.6737 0.123 Uiso 1 1 calc R . .
H35B H 0.4382 0.1424 0.6705 0.123 Uiso 1 1 calc R . .
H35C H 0.3295 0.1755 0.7139 0.123 Uiso 1 1 calc R . .
C34 C 0.3778(9) 0.1067(2) 0.7440(3) 0.0565(16) Uani 1 1 d . . .
C23 C 0.1862(8) 0.4958(2) 0.8815(3) 0.0548(15) Uani 1 1 d . . .
H23A H 0.1196 0.5033 0.9165 0.066 Uiso 1 1 calc R . .
H23B H 0.2212 0.5281 0.8644 0.066 Uiso 1 1 calc R . .
C22 C 0.0719(8) 0.46866(19) 0.8357(3) 0.0508(14) Uani 1 1 d . . .
H22A H -0.0370 0.4872 0.8276 0.061 Uiso 1 1 calc R . .
H22B H 0.1293 0.4654 0.7978 0.061 Uiso 1 1 calc R . .
C5 C 0.3492(8) 0.1170(2) 0.9246(2) 0.0475(13) Uani 1 1 d . . .
H5A H 0.2511 0.0942 0.9150 0.057 Uiso 1 1 calc R . .
H5B H 0.4545 0.1009 0.9114 0.057 Uiso 1 1 calc R . .
C25 C 0.4444(8) 0.4470(2) 0.8522(3) 0.0470(13) Uani 1 1 d . . .
H25A H 0.4702 0.4753 0.8257 0.056 Uiso 1 1 calc R . .
H25B H 0.3695 0.4234 0.8286 0.056 Uiso 1 1 calc R . .
C26 C 0.6115(7) 0.4206(2) 0.8715(3) 0.0462(13) Uani 1 1 d . . .
H26A H 0.6650 0.4082 0.8355 0.055 Uiso 1 1 calc R . .
H26B H 0.6913 0.4451 0.8915 0.055 Uiso 1 1 calc R . .
C24 C 0.3478(7) 0.4667(2) 0.9029(2) 0.0444(12) Uani 1 1 d . . .
H24A H 0.4243 0.4889 0.9280 0.053 Uiso 1 1 calc R . .
H24B H 0.3147 0.4383 0.9280 0.053 Uiso 1 1 calc R . .
C18 C -0.2219(8) 0.1692(2) 0.8140(2) 0.0447(13) Uani 1 1 d . . .
H18A H -0.3430 0.1802 0.8077 0.054 Uiso 1 1 calc R . .
H18B H -0.2106 0.1361 0.7947 0.054 Uiso 1 1 calc R . .
C9 C 0.2254(7) 0.0043(2) 1.2062(2) 0.0441(12) Uani 1 1 d . . .
H9A H 0.2213 0.0101 1.2497 0.053 Uiso 1 1 calc R . .
H9B H 0.2973 -0.0257 1.2006 0.053 Uiso 1 1 calc R . .
C33 C 0.5945(7) 0.2620(2) 1.0932(2) 0.0436(12) Uani 1 1 d . . .
H33A H 0.5858 0.2973 1.1062 0.052 Uiso 1 1 calc R . .
H33B H 0.7156 0.2512 1.0999 0.052 Uiso 1 1 calc R . .
C17 C -0.1063(8) 0.20643(19) 0.7866(2) 0.0425(12) Uani 1 1 d . . .
H17A H 0.0036 0.1903 0.7780 0.051 Uiso 1 1 calc R . .
H17B H -0.1614 0.2194 0.7487 0.051 Uiso 1 1 calc R . .
C12 C -0.2493(7) 0.0319(2) 1.1502(2) 0.0420(12) Uani 1 1 d . . .
H12A H -0.2995 0.0022 1.1688 0.050 Uiso 1 1 calc R . .
H12B H -0.3212 0.0612 1.1591 0.050 Uiso 1 1 calc R . .
C4 C 0.3192(7) 0.16650(19) 0.8922(2) 0.0416(12) Uani 1 1 d . . .
H4A H 0.3627 0.1643 0.8518 0.050 Uiso 1 1 calc R . .
H4B H 0.1945 0.1735 0.8876 0.050 Uiso 1 1 calc R . .
C10 C 0.0444(7) -0.00573(19) 1.1794(2) 0.0417(12) Uani 1 1 d . . .
H10A H 0.0509 -0.0181 1.1380 0.050 Uiso 1 1 calc R . .
H10B H -0.0083 -0.0324 1.2028 0.050 Uiso 1 1 calc R . .
C13 C -0.2561(7) 0.02445(19) 1.0838(2) 0.0414(12) Uani 1 1 d . . .
H13A H -0.1767 -0.0027 1.0736 0.050 Uiso 1 1 calc R . .
H13B H -0.3738 0.0150 1.0687 0.050 Uiso 1 1 calc R . .
C29 C 0.0074(7) 0.2900(2) 1.0098(2) 0.0411(12) Uani 1 1 d . . .
H29A H -0.0992 0.3033 1.0254 0.049 Uiso 1 1 calc R . .
H29B H 0.1040 0.3118 1.0241 0.049 Uiso 1 1 calc R . .
C14 C -0.2223(7) 0.07258(18) 0.9963(2) 0.0401(12) Uani 1 1 d . . .
C11 C -0.0695(7) 0.04021(19) 1.1786(2) 0.0388(11) Uani 1 1 d . . .
H11A H -0.0140 0.0672 1.1566 0.047 Uiso 1 1 calc R . .
H11B H -0.0784 0.0518 1.2202 0.047 Uiso 1 1 calc R . .
C32 C 0.4783(7) 0.22882(19) 1.1285(2) 0.0395(11) Uani 1 1 d . . .
H32A H 0.5341 0.2213 1.1685 0.047 Uiso 1 1 calc R . .
H32B H 0.3680 0.2460 1.1339 0.047 Uiso 1 1 calc R . .
C3 C 0.4309(7) 0.24978(19) 0.9011(2) 0.0381(11) Uani 1 1 d . . .
H3 H 0.3993 0.2527 0.8596 0.046 Uiso 1 1 calc R . .
C6 C 0.3354(7) 0.09163(19) 1.0270(2) 0.0385(11) Uani 1 1 d . . .
H6 H 0.2958 0.0605 1.0110 0.046 Uiso 1 1 calc R . .
C27 C 0.5250(7) 0.33551(19) 0.8953(2) 0.0385(11) Uani 1 1 d . . .
H27 H 0.4905 0.3327 0.8540 0.046 Uiso 1 1 calc R . .
C8 C 0.3030(6) 0.05429(19) 1.1216(2) 0.0393(11) Uani 1 1 d . . .
H8 H 0.2607 0.0269 1.0979 0.047 Uiso 1 1 calc R . .
C19 C -0.2016(7) 0.12528(18) 0.9093(2) 0.0381(11) Uani 1 1 d . . .
H19 H -0.2458 0.0969 0.8879 0.046 Uiso 1 1 calc R . .
C30 C 0.0385(7) 0.23755(18) 1.0319(2) 0.0374(11) Uani 1 1 d . . .
H30A H 0.1629 0.2300 1.0334 0.045 Uiso 1 1 calc R . .
H30B H -0.0008 0.2342 1.0728 0.045 Uiso 1 1 calc R . .
C15 C -0.1721(7) 0.12044(18) 0.9716(2) 0.0371(11) Uani 1 1 d . . .
C1 C 0.5471(6) 0.29440(19) 0.9939(2) 0.0362(11) Uani 1 1 d . . .
H1 H 0.5881 0.3253 1.0103 0.043 Uiso 1 1 calc R . .
C2 C 0.5002(7) 0.29261(19) 0.9307(2) 0.0364(11) Uani 1 1 d . . .
C7 C 0.3546(6) 0.09613(18) 1.0902(2) 0.0353(11) Uani 1 1 d . . .
C20 C -0.0532(6) 0.29308(19) 0.8120(2) 0.0354(11) Uani 1 1 d . . .
H20 H -0.0646 0.2994 0.7702 0.042 Uiso 1 1 calc R . .
C28 C 0.0096(6) 0.33043(18) 0.9130(2) 0.0345(10) Uani 1 1 d . . .
H28 H 0.0413 0.3600 0.9345 0.041 Uiso 1 1 calc R . .
C31 C 0.4076(6) 0.14135(18) 1.1208(2) 0.0345(10) Uani 1 1 d . . .
H31 H 0.4133 0.1412 1.1632 0.041 Uiso 1 1 calc R . .
C16 C -0.0992(6) 0.15795(18) 1.0097(2) 0.0340(10) Uani 1 1 d . . .
H16 H -0.0810 0.1505 1.0511 0.041 Uiso 1 1 calc R . .
C21 C -0.0140(6) 0.33405(18) 0.8505(2) 0.0330(10) Uani 1 1 d . . .

loop_
_atom_site_aniso_label
_atom_site_aniso_U_11
_atom_site_aniso_U_22
_atom_site_aniso_U_33
_atom_site_aniso_U_23
_atom_site_aniso_U_13
_atom_site_aniso_U_12
Cu1 0.0330(4) 0.0331(4) 0.0294(4) 0.0010(3) 0.0019(3) -0.0007(3)
Cu2 0.0341(4) 0.0310(4) 0.0275(4) -0.0017(3) -0.0003(3) -0.0032(3)
P2 0.0634(11) 0.0487(10) 0.1184(17) 0.0214(10) 0.0302(11) 0.0086(9)
P1 0.0460(8) 0.0417(7) 0.0315(6) -0.0012(5) 0.0022(5) 0.0024(6)
F3 0.149(6) 0.209(8) 0.150(6) 0.101(6) 0.028(5) -0.021(6)
F6 0.121(5) 0.065(3) 0.291(10) -0.015(4) 0.006(6) 0.016(3)
F1 0.164(7) 0.070(3) 0.234(8) -0.029(4) 0.052(6) -0.009(4)
F5 0.097(4) 0.180(6) 0.140(5) 0.055(5) 0.023(4) 0.011(4)
F10 0.060(3) 0.169(6) 0.164(5) -0.089(5) 0.005(3) 0.036(3)
F4 0.070(3) 0.113(4) 0.168(6) 0.012(4) 0.001(3) 0.019(3)
F9 0.236(7) 0.065(3) 0.046(2) 0.0032(19) 0.006(3) -0.040(4)
F2 0.076(3) 0.104(4) 0.165(6) 0.028(4) 0.013(3) 0.013(3)
F11 0.184(6) 0.084(3) 0.050(2) 0.014(2) -0.018(3) -0.060(3)
F8 0.060(3) 0.133(4) 0.112(4) -0.060(3) -0.006(2) 0.021(3)
F12 0.091(3) 0.069(2) 0.0463(19) -0.0110(17) -0.0113(18) -0.008(2)
O4 0.051(2) 0.0364(19) 0.041(2) 0.0050(15) -0.0037(16) 0.0032(17)
F7 0.0522(19) 0.072(2) 0.0490(18) -0.0047(16) -0.0090(15) -0.0097(18)
O1S 0.092(4) 0.055(3) 0.067(3) -0.015(2) 0.001(3) -0.007(3)
O2 0.090(3) 0.0328(19) 0.040(2) -0.0043(16) 0.002(2) -0.017(2)
O3 0.051(2) 0.0324(18) 0.048(2) -0.0001(15) -0.0034(17) -0.0066(17)
O1 0.056(2) 0.0316(17) 0.0341(18) 0.0038(14) -0.0005(15) -0.0087(17)
N12 0.104(5) 0.063(4) 0.066(4) 0.007(3) 0.016(3) 0.008(4)
C36 0.030(2) 0.034(3) 0.043(3) 0.000(2) 0.001(2) 0.003(2)
N9 0.047(2) 0.035(2) 0.042(2) 0.0047(18) 0.0008(19) -0.002(2)
N4 0.039(2) 0.038(2) 0.040(2) 0.0000(18) -0.0006(18) -0.004(2)
N3 0.040(2) 0.041(2) 0.034(2) -0.0002(17) 0.0022(17) 0.0000(19)
N7 0.047(2) 0.036(2) 0.029(2) -0.0004(17) 0.0000(18) -0.006(2)
N1 0.038(2) 0.039(2) 0.032(2) 0.0013(17) -0.0021(17) -0.0038(19)
N2 0.038(2) 0.036(2) 0.032(2) -0.0001(17) 0.0042(17) 0.0029(19)
N6 0.040(2) 0.030(2) 0.033(2) -0.0023(16) 0.0009(17) 0.0012(18)
N11 0.033(2) 0.035(2) 0.034(2) -0.0010(17) 0.0024(16) -0.0017(18)
N10 0.036(2) 0.037(2) 0.031(2) -0.0025(16) -0.0004(16) -0.0054(18)
N5 0.031(2) 0.035(2) 0.0307(19) -0.0024(16) 0.0017(16) -0.0033(18)
C35 0.117(7) 0.057(4) 0.072(5) 0.011(4) 0.009(4) 0.015(5)
C34 0.079(5) 0.040(3) 0.053(4) -0.006(3) 0.015(3) -0.004(3)
C23 0.055(3) 0.032(3) 0.075(4) -0.005(3) -0.012(3) 0.003(3)
C22 0.057(4) 0.029(3) 0.063(4) 0.007(2) -0.018(3) -0.003(3)
C5 0.065(4) 0.042(3) 0.035(3) -0.003(2) 0.003(2) -0.008(3)
C25 0.052(3) 0.040(3) 0.050(3) 0.001(2) 0.007(3) -0.004(3)
C26 0.048(3) 0.041(3) 0.050(3) 0.011(2) 0.007(2) -0.006(3)
C24 0.052(3) 0.032(3) 0.049(3) -0.005(2) -0.004(2) 0.000(2)
C18 0.061(3) 0.041(3) 0.031(3) -0.002(2) -0.007(2) -0.007(3)
C9 0.043(3) 0.040(3) 0.049(3) 0.015(2) 0.001(2) -0.002(2)
C33 0.050(3) 0.043(3) 0.036(3) 0.001(2) -0.008(2) -0.010(3)
C17 0.058(3) 0.036(3) 0.033(3) -0.002(2) -0.001(2) 0.000(3)
C12 0.041(3) 0.040(3) 0.045(3) 0.007(2) 0.006(2) -0.003(2)
C4 0.053(3) 0.039(3) 0.032(2) -0.004(2) -0.004(2) -0.003(2)
C10 0.049(3) 0.034(3) 0.042(3) 0.007(2) 0.003(2) -0.002(2)
C13 0.046(3) 0.035(3) 0.042(3) 0.011(2) -0.001(2) -0.004(2)
C29 0.047(3) 0.040(3) 0.036(3) -0.005(2) 0.001(2) -0.007(2)
C14 0.051(3) 0.031(3) 0.038(3) 0.000(2) 0.002(2) -0.002(2)
C11 0.044(3) 0.038(3) 0.035(3) 0.001(2) 0.004(2) 0.003(2)
C32 0.048(3) 0.040(3) 0.030(2) -0.002(2) -0.002(2) -0.005(2)
C3 0.041(3) 0.042(3) 0.031(2) -0.001(2) 0.005(2) 0.002(2)
C6 0.041(3) 0.036(3) 0.039(3) -0.003(2) 0.002(2) -0.002(2)
C27 0.041(3) 0.038(3) 0.037(3) 0.002(2) 0.002(2) 0.005(2)
C8 0.036(3) 0.040(3) 0.042(3) -0.002(2) 0.002(2) -0.001(2)
C19 0.045(3) 0.033(3) 0.036(3) -0.007(2) 0.001(2) -0.006(2)
C30 0.043(3) 0.038(3) 0.031(2) -0.005(2) 0.000(2) -0.007(2)
C15 0.044(3) 0.031(2) 0.036(3) 0.0012(19) 0.006(2) -0.005(2)
C1 0.035(3) 0.033(3) 0.040(3) -0.001(2) 0.000(2) -0.005(2)
C2 0.041(3) 0.035(3) 0.034(2) 0.002(2) 0.003(2) 0.002(2)
C7 0.034(3) 0.033(2) 0.039(3) 0.001(2) 0.002(2) 0.000(2)
C20 0.033(2) 0.039(3) 0.034(2) 0.000(2) 0.002(2) 0.001(2)
C28 0.031(2) 0.032(2) 0.041(3) -0.004(2) -0.001(2) -0.006(2)
C31 0.033(2) 0.041(3) 0.030(2) 0.003(2) 0.0049(19) 0.006(2)
C16 0.034(2) 0.034(3) 0.033(2) -0.0018(19) 0.0014(19) -0.001(2)
C21 0.033(2) 0.030(2) 0.036(2) -0.0007(19) 0.0011(19) -0.003(2)

loop_
_atom_type_symbol
_atom_type_description
_atom_type_scat_dispersion_real
_atom_type_scat_dispersion_imag
_atom_type_scat_source
C C 0.0181 0.0091 'International Tables Vol C Tables 4.2.6.8 and 6.1.1.4'
H H 0.0000 0.0000 'International Tables Vol C Tables 4.2.6.8 and 6.1.1.4'
N N 0.0311 0.0180 'International Tables Vol C Tables 4.2.6.8 and 6.1.1.4'
O O 0.0492 0.0322 'International Tables Vol C Tables 4.2.6.8 and 6.1.1.4'
F F 0.0727 0.0534 'International Tables Vol C Tables 4.2.6.8 and 6.1.1.4'
P P 0.2955 0.4335 'International Tables Vol C Tables 4.2.6.8 and 6.1.1.4'
Cu Cu -1.9646 0.5888 'International Tables Vol C Tables 4.2.6.8 and 6.1.1.4'

loop_
_geom_angle_atom_site_label_1
_geom_angle_atom_site_label_2
_geom_angle_atom_site_label_3
_geom_angle
_geom_angle_site_symmetry_1
_geom_angle_site_symmetry_3
_geom_angle_publ_flag
N3 Cu1 N1 178.12(19) . . ?
N3 Cu1 N11 94.62(17) . . ?
N1 Cu1 N11 85.43(17) . . ?
N3 Cu1 N2 86.22(17) . . ?
N1 Cu1 N2 94.08(17) . . ?
N11 Cu1 N2 169.34(17) . . ?
N6 Cu2 N10 94.40(17) . . ?
N6 Cu2 N7 85.76(17) . . ?
N10 Cu2 N7 174.97(18) . . ?
N6 Cu2 N5 172.18(17) . . ?
N10 Cu2 N5 86.19(16) . . ?
N7 Cu2 N5 94.35(16) . . ?
F1 P2 F3 91.9(5) . . ?
F1 P2 F6 177.7(5) . . ?
F3 P2 F6 90.0(5) . . ?
F1 P2 F5 87.8(4) . . ?
F3 P2 F5 177.7(4) . . ?
F6 P2 F5 90.2(5) . . ?
F1 P2 F4 91.3(4) . . ?
F3 P2 F4 94.9(4) . . ?
F6 P2 F4 89.9(3) . . ?
F5 P2 F4 87.4(3) . . ?
F1 P2 F2 90.9(4) . . ?
F3 P2 F2 90.3(4) . . ?
F6 P2 F2 87.8(4) . . ?
F5 P2 F2 87.4(3) . . ?
F4 P2 F2 174.3(4) . . ?
F10 P1 F11 93.3(4) . . ?
F10 P1 F9 91.8(4) . . ?
F11 P1 F9 174.9(4) . . ?
F10 P1 F8 178.8(4) . . ?
F11 P1 F8 87.9(3) . . ?
F9 P1 F8 87.1(3) . . ?
F10 P1 F12 89.3(3) . . ?
F11 P1 F12 89.0(2) . . ?
F9 P1 F12 90.5(2) . . ?
F8 P1 F12 91.1(2) . . ?
F10 P1 F7 92.2(3) . . ?
F11 P1 F7 91.5(2) . . ?
F9 P1 F7 88.9(2) . . ?
F8 P1 F7 87.4(2) . . ?
F12 P1 F7 178.4(2) . . ?
C36 O3 C22 117.6(4) . . ?
C14 O1 C13 116.1(4) . . ?
O4 C36 O3 121.2(4) . . ?
O4 C36 C21 126.3(5) . . ?
O3 C36 C21 112.5(4) . . ?
C27 N9 C26 123.5(5) . . ?
C27 N9 H9 118.3 . . ?
C26 N9 H9 118.3 . . ?
C8 N4 C9 122.6(5) . . ?
C8 N4 H4 118.7 . . ?
C9 N4 H4 118.7 . . ?
C6 N3 C5 120.7(4) . . ?
C6 N3 Cu1 125.8(4) . . ?
C5 N3 Cu1 113.4(3) . . ?
C19 N7 C18 122.3(4) . . ?
C19 N7 Cu2 125.4(3) . . ?
C18 N7 Cu2 112.2(3) . . ?
C1 N1 C33 120.7(4) . . ?
C1 N1 Cu1 126.5(3) . . ?
C33 N1 Cu1 112.8(3) . . ?
C3 N2 C4 120.9(4) . . ?
C3 N2 Cu1 126.0(4) . . ?
C4 N2 Cu1 112.6(3) . . ?
C20 N6 C17 121.2(4) . . ?
C20 N6 Cu2 125.9(3) . . ?
C17 N6 Cu2 112.8(3) . . ?
C31 N11 C32 120.6(4) . . ?
C31 N11 Cu1 126.2(3) . . ?
C32 N11 Cu1 112.7(3) . . ?
C28 N10 C29 121.6(4) . . ?
C28 N10 Cu2 125.2(3) . . ?
C29 N10 Cu2 112.9(3) . . ?
C16 N5 C30 121.4(4) . . ?
C16 N5 Cu2 126.5(3) . . ?
C30 N5 Cu2 111.9(3) . . ?
C34 C35 H35A 109.5 . . ?
C34 C35 H35B 109.5 . . ?
H35A C35 H35B 109.5 . . ?
C34 C35 H35C 109.5 . . ?
H35A C35 H35C 109.5 . . ?
H35B C35 H35C 109.5 . . ?
N12 C34 C35 177.0(8) . . ?
C22 C23 C24 114.1(5) . . ?
C22 C23 H23A 108.7 . . ?
C24 C23 H23A 108.7 . . ?
C22 C23 H23B 108.7 . . ?
C24 C23 H23B 108.7 . . ?
H23A C23 H23B 107.6 . . ?
O3 C22 C23 106.8(4) . . ?
O3 C22 H22A 110.4 . . ?
C23 C22 H22A 110.4 . . ?
O3 C22 H22B 110.4 . . ?
C23 C22 H22B 110.4 . . ?
H22A C22 H22B 108.6 . . ?
N3 C5 C4 109.0(4) . . ?
N3 C5 H5A 109.9 . . ?
C4 C5 H5A 109.9 . . ?
N3 C5 H5B 109.9 . . ?
C4 C5 H5B 109.9 . . ?
H5A C5 H5B 108.3 . . ?
C24 C25 C26 114.3(5) . . ?
C24 C25 H25A 108.7 . . ?
C26 C25 H25A 108.7 . . ?
C24 C25 H25B 108.7 . . ?
C26 C25 H25B 108.7 . . ?
H25A C25 H25B 107.6 . . ?
N9 C26 C25 113.5(4) . . ?
N9 C26 H26A 108.9 . . ?
C25 C26 H26A 108.9 . . ?
N9 C26 H26B 108.9 . . ?
C25 C26 H26B 108.9 . . ?
H26A C26 H26B 107.7 . . ?
C25 C24 C23 112.7(5) . . ?
C25 C24 H24A 109.0 . . ?
C23 C24 H24A 109.0 . . ?
C25 C24 H24B 109.0 . . ?
C23 C24 H24B 109.0 . . ?
H24A C24 H24B 107.8 . . ?
N7 C18 C17 108.9(4) . . ?
N7 C18 H18A 109.9 . . ?
C17 C18 H18A 109.9 . . ?
N7 C18 H18B 109.9 . . ?
C17 C18 H18B 109.9 . . ?
H18A C18 H18B 108.3 . . ?
N4 C9 C10 112.5(4) . . ?
N4 C9 H9A 109.1 . . ?
C10 C9 H9A 109.1 . . ?
N4 C9 H9B 109.1 . . ?
C10 C9 H9B 109.1 . . ?
H9A C9 H9B 107.8 . . ?
N1 C33 C32 107.5(4) . . ?
N1 C33 H33A 110.2 . . ?
C32 C33 H33A 110.2 . . ?
N1 C33 H33B 110.2 . . ?
C32 C33 H33B 110.2 . . ?
H33A C33 H33B 108.5 . . ?
N6 C17 C18 107.9(4) . . ?
N6 C17 H17A 110.1 . . ?
C18 C17 H17A 110.1 . . ?
N6 C17 H17B 110.1 . . ?
C18 C17 H17B 110.1 . . ?
H17A C17 H17B 108.4 . . ?
C13 C12 C11 114.0(4) . . ?
C13 C12 H12A 108.7 . . ?
C11 C12 H12A 108.7 . . ?
C13 C12 H12B 108.7 . . ?
C11 C12 H12B 108.7 . . ?
H12A C12 H12B 107.6 . . ?
N2 C4 C5 110.5(4) . . ?
N2 C4 H4A 109.5 . . ?
C5 C4 H4A 109.5 . . ?
N2 C4 H4B 109.5 . . ?
C5 C4 H4B 109.5 . . ?
H4A C4 H4B 108.1 . . ?
C11 C10 C9 113.0(4) . . ?
C11 C10 H10A 109.0 . . ?
C9 C10 H10A 109.0 . . ?
C11 C10 H10B 109.0 . . ?
C9 C10 H10B 109.0 . . ?
H10A C10 H10B 107.8 . . ?
O1 C13 C12 107.9(4) . . ?
O1 C13 H13A 110.1 . . ?
C12 C13 H13A 110.1 . . ?
O1 C13 H13B 110.1 . . ?
C12 C13 H13B 110.1 . . ?
H13A C13 H13B 108.4 . . ?
N10 C29 C30 109.2(4) . . ?
N10 C29 H29A 109.8 . . ?
C30 C29 H29A 109.8 . . ?
N10 C29 H29B 109.8 . . ?
C30 C29 H29B 109.8 . . ?
H29A C29 H29B 108.3 . . ?
O2 C14 O1 121.2(5) . . ?
O2 C14 C15 125.1(5) . . ?
O1 C14 C15 113.7(4) . . ?
C10 C11 C12 114.3(4) . . ?
C10 C11 H11A 108.7 . . ?
C12 C11 H11A 108.7 . . ?
C10 C11 H11B 108.7 . . ?
C12 C11 H11B 108.7 . . ?
H11A C11 H11B 107.6 . . ?
N11 C32 C33 107.6(4) . . ?
N11 C32 H32A 110.2 . . ?
C33 C32 H32A 110.2 . . ?
N11 C32 H32B 110.2 . . ?
C33 C32 H32B 110.2 . . ?
H32A C32 H32B 108.5 . . ?
N2 C3 C2 125.3(5) . . ?
N2 C3 H3 117.4 . . ?
C2 C3 H3 117.4 . . ?
N3 C6 C7 125.3(5) . . ?
N3 C6 H6 117.3 . . ?
C7 C6 H6 117.3 . . ?
N9 C27 C2 127.7(5) . . ?
N9 C27 H27 116.1 . . ?
C2 C27 H27 116.1 . . ?
N4 C8 C7 128.5(5) . . ?
N4 C8 H8 115.8 . . ?
C7 C8 H8 115.8 . . ?
N7 C19 C15 125.3(4) . . ?
N7 C19 H19 117.3 . . ?
C15 C19 H19 117.3 . . ?
N5 C30 C29 109.6(4) . . ?
N5 C30 H30A 109.7 . . ?
C29 C30 H30A 109.7 . . ?
N5 C30 H30B 109.7 . . ?
C29 C30 H30B 109.7 . . ?
H30A C30 H30B 108.2 . . ?
C19 C15 C16 124.7(4) . . ?
C19 C15 C14 115.3(4) . . ?
C16 C15 C14 120.0(4) . . ?
N1 C1 C2 124.4(5) . . ?
N1 C1 H1 117.8 . . ?
C2 C1 H1 117.8 . . ?
C3 C2 C27 117.2(4) . . ?
C3 C2 C1 123.6(4) . . ?
C27 C2 C1 119.3(5) . . ?
C8 C7 C6 115.0(4) . . ?
C8 C7 C31 121.1(4) . . ?
C6 C7 C31 123.7(4) . . ?
N6 C20 C21 124.4(4) . . ?
N6 C20 H20 117.8 . . ?
C21 C20 H20 117.8 . . ?
N10 C28 C21 125.1(4) . . ?
N10 C28 H28 117.5 . . ?
C21 C28 H28 117.5 . . ?
N11 C31 C7 124.2(4) . . ?
N11 C31 H31 117.9 . . ?
C7 C31 H31 117.9 . . ?
N5 C16 C15 123.8(4) . . ?
N5 C16 H16 118.1 . . ?
C15 C16 H16 118.1 . . ?
C28 C21 C20 124.3(4) . . ?
C28 C21 C36 120.4(4) . . ?
C20 C21 C36 115.3(4) . . ?

loop_
_geom_bond_atom_site_label_1
_geom_bond_atom_site_label_2
_geom_bond_distance
_geom_bond_site_symmetry_2
_geom_bond_publ_flag
Cu1 N3 1.912(4) . ?
Cu1 N1 1.914(4) . ?
Cu1 N11 1.920(4) . ?
Cu1 N2 1.926(4) . ?
Cu2 N6 1.911(4) . ?
Cu2 N10 1.911(4) . ?
Cu2 N7 1.911(4) . ?
Cu2 N5 1.916(4) . ?
P2 F1 1.517(6) . ?
P2 F3 1.529(6) . ?
P2 F6 1.562(6) . ?
P2 F5 1.575(6) . ?
P2 F4 1.587(5) . ?
P2 F2 1.594(6) . ?
P1 F10 1.533(4) . ?
P1 F11 1.549(4) . ?
P1 F9 1.562(4) . ?
P1 F8 1.581(4) . ?
P1 F12 1.586(4) . ?
P1 F7 1.595(3) . ?
O4 C36 1.220(6) . ?
O2 C14 1.220(6) . ?
O3 C36 1.358(6) . ?
O3 C22 1.446(6) . ?
O1 C14 1.356(6) . ?
O1 C13 1.442(6) . ?
N12 C34 1.129(8) . ?
C36 C21 1.450(7) . ?
N9 C27 1.290(7) . ?
N9 C26 1.478(6) . ?
N9 H9 0.8800 . ?
N4 C8 1.294(6) . ?
N4 C9 1.473(6) . ?
N4 H4 0.8800 . ?
N3 C6 1.289(6) . ?
N3 C5 1.473(6) . ?
N7 C19 1.298(6) . ?
N7 C18 1.479(6) . ?
N1 C1 1.277(6) . ?
N1 C33 1.475(6) . ?
N2 C3 1.279(7) . ?
N2 C4 1.471(6) . ?
N6 C20 1.287(6) . ?
N6 C17 1.480(6) . ?
N11 C31 1.290(6) . ?
N11 C32 1.476(6) . ?
N10 C28 1.298(6) . ?
N10 C29 1.477(6) . ?
N5 C16 1.299(6) . ?
N5 C30 1.474(6) . ?
C35 C34 1.430(9) . ?
C35 H35A 0.9800 . ?
C35 H35B 0.9800 . ?
C35 H35C 0.9800 . ?
C23 C22 1.502(8) . ?
C23 C24 1.531(8) . ?
C23 H23A 0.9900 . ?
C23 H23B 0.9900 . ?
C22 H22A 0.9900 . ?
C22 H22B 0.9900 . ?
C5 C4 1.519(7) . ?
C5 H5A 0.9900 . ?
C5 H5B 0.9900 . ?
C25 C24 1.500(7) . ?
C25 C26 1.521(8) . ?
C25 H25A 0.9900 . ?
C25 H25B 0.9900 . ?
C26 H26A 0.9900 . ?
C26 H26B 0.9900 . ?
C24 H24A 0.9900 . ?
C24 H24B 0.9900 . ?
C18 C17 1.501(7) . ?
C18 H18A 0.9900 . ?
C18 H18B 0.9900 . ?
C9 C10 1.521(7) . ?
C9 H9A 0.9900 . ?
C9 H9B 0.9900 . ?
C33 C32 1.527(7) . ?
C33 H33A 0.9900 . ?
C33 H33B 0.9900 . ?
C17 H17A 0.9900 . ?
C17 H17B 0.9900 . ?
C12 C13 1.500(7) . ?
C12 C11 1.518(7) . ?
C12 H12A 0.9900 . ?
C12 H12B 0.9900 . ?
C4 H4A 0.9900 . ?
C4 H4B 0.9900 . ?
C10 C11 1.515(7) . ?
C10 H10A 0.9900 . ?
C10 H10B 0.9900 . ?
C13 H13A 0.9900 . ?
C13 H13B 0.9900 . ?
C29 C30 1.500(7) . ?
C29 H29A 0.9900 . ?
C29 H29B 0.9900 . ?
C14 C15 1.457(7) . ?
C11 H11A 0.9900 . ?
C11 H11B 0.9900 . ?
C32 H32A 0.9900 . ?
C32 H32B 0.9900 . ?
C3 C2 1.412(7) . ?
C3 H3 0.9500 . ?
C6 C7 1.419(7) . ?
C6 H6 0.9500 . ?
C27 C2 1.415(7) . ?
C27 H27 0.9500 . ?
C8 C7 1.395(7) . ?
C8 H8 0.9500 . ?
C19 C15 1.405(7) . ?
C19 H19 0.9500 . ?
C30 H30A 0.9900 . ?
C30 H30B 0.9900 . ?
C15 C16 1.412(7) . ?
C1 C2 1.441(7) . ?
C1 H1 0.9500 . ?
C7 C31 1.437(7) . ?
C20 C21 1.415(7) . ?
C20 H20 0.9500 . ?
C28 C21 1.405(7) . ?
C28 H28 0.9500 . ?
C31 H31 0.9500 . ?
C16 H16 0.9500 . ?

loop_
_geom_torsion_atom_site_label_1
_geom_torsion_atom_site_label_2
_geom_torsion_atom_site_label_3
_geom_torsion_atom_site_label_4
_geom_torsion
_geom_torsion_site_symmetry_1
_geom_torsion_site_symmetry_2
_geom_torsion_site_symmetry_3
_geom_torsion_site_symmetry_4
_geom_torsion_publ_flag
C22 O3 C36 O4 -7.0(7) . . . . ?
C22 O3 C36 C21 173.9(4) . . . . ?
N1 Cu1 N3 C6 90(5) . . . . ?
N11 Cu1 N3 C6 -1.8(5) . . . . ?
N2 Cu1 N3 C6 -171.1(5) . . . . ?
N1 Cu1 N3 C5 -88(5) . . . . ?
N11 Cu1 N3 C5 -179.5(4) . . . . ?
N2 Cu1 N3 C5 11.2(4) . . . . ?
N6 Cu2 N7 C19 173.0(5) . . . . ?
N10 Cu2 N7 C19 -95.0(19) . . . . ?
N5 Cu2 N7 C19 0.9(5) . . . . ?
N6 Cu2 N7 C18 -10.9(4) . . . . ?
N10 Cu2 N7 C18 81.1(19) . . . . ?
N5 Cu2 N7 C18 177.0(4) . . . . ?
N3 Cu1 N1 C1 102(5) . . . . ?
N11 Cu1 N1 C1 -166.1(5) . . . . ?
N2 Cu1 N1 C1 3.2(5) . . . . ?
N3 Cu1 N1 C33 -79(5) . . . . ?
N11 Cu1 N1 C33 12.8(4) . . . . ?
N2 Cu1 N1 C33 -177.9(4) . . . . ?
N3 Cu1 N2 C3 178.8(5) . . . . ?
N1 Cu1 N2 C3 -3.1(5) . . . . ?
N11 Cu1 N2 C3 83.9(11) . . . . ?
N3 Cu1 N2 C4 7.2(3) . . . . ?
N1 Cu1 N2 C4 -174.6(3) . . . . ?
N11 Cu1 N2 C4 -87.6(10) . . . . ?
N10 Cu2 N6 C20 -9.1(4) . . . . ?
N7 Cu2 N6 C20 165.8(4) . . . . ?
N5 Cu2 N6 C20 -103.1(12) . . . . ?
N10 Cu2 N6 C17 173.7(4) . . . . ?
N7 Cu2 N6 C17 -11.3(4) . . . . ?
N5 Cu2 N6 C17 79.7(13) . . . . ?
N3 Cu1 N11 C31 1.9(4) . . . . ?
N1 Cu1 N11 C31 -176.2(4) . . . . ?
N2 Cu1 N11 C31 96.0(10) . . . . ?
N3 Cu1 N11 C32 -170.7(3) . . . . ?
N1 Cu1 N11 C32 11.2(3) . . . . ?
N2 Cu1 N11 C32 -76.6(10) . . . . ?
N6 Cu2 N10 C28 7.3(4) . . . . ?
N7 Cu2 N10 C28 -84.2(19) . . . . ?
N5 Cu2 N10 C28 179.5(4) . . . . ?
N6 Cu2 N10 C29 -179.2(3) . . . . ?
N7 Cu2 N10 C29 89.3(19) . . . . ?
N5 Cu2 N10 C29 -7.0(3) . . . . ?
N6 Cu2 N5 C16 -92.4(13) . . . . ?
N10 Cu2 N5 C16 173.1(4) . . . . ?
N7 Cu2 N5 C16 -1.9(4) . . . . ?
N6 Cu2 N5 C30 81.5(13) . . . . ?
N10 Cu2 N5 C30 -13.0(3) . . . . ?
N7 Cu2 N5 C30 172.0(3) . . . . ?
C36 O3 C22 C23 -154.8(5) . . . . ?
C24 C23 C22 O3 52.6(7) . . . . ?
C6 N3 C5 C4 156.0(5) . . . . ?
Cu1 N3 C5 C4 -26.1(6) . . . . ?
C27 N9 C26 C25 74.6(7) . . . . ?
C24 C25 C26 N9 57.3(7) . . . . ?
C26 C25 C24 C23 176.5(5) . . . . ?
C22 C23 C24 C25 50.1(7) . . . . ?
C19 N7 C18 C17 -153.7(5) . . . . ?
Cu2 N7 C18 C17 30.1(5) . . . . ?
C8 N4 C9 C10 -47.5(7) . . . . ?
C1 N1 C33 C32 146.4(5) . . . . ?
Cu1 N1 C33 C32 -32.6(5) . . . . ?
C20 N6 C17 C18 -147.1(5) . . . . ?
Cu2 N6 C17 C18 30.2(5) . . . . ?
N7 C18 C17 N6 -37.9(6) . . . . ?
C3 N2 C4 C5 164.7(5) . . . . ?
Cu1 N2 C4 C5 -23.3(5) . . . . ?
N3 C5 C4 N2 31.3(6) . . . . ?
N4 C9 C10 C11 -51.4(6) . . . . ?
C14 O1 C13 C12 -173.5(4) . . . . ?
C11 C12 C13 O1 -66.9(6) . . . . ?
C28 N10 C29 C30 -161.5(5) . . . . ?
Cu2 N10 C29 C30 24.7(5) . . . . ?
C13 O1 C14 O2 0.6(8) . . . . ?
C13 O1 C14 C15 179.4(4) . . . . ?
C9 C10 C11 C12 178.0(4) . . . . ?
C13 C12 C11 C10 -70.2(6) . . . . ?
C31 N11 C32 C33 155.7(5) . . . . ?
Cu1 N11 C32 C33 -31.3(5) . . . . ?
N1 C33 C32 N11 40.1(6) . . . . ?
C4 N2 C3 C2 174.2(5) . . . . ?
Cu1 N2 C3 C2 3.4(8) . . . . ?
C5 N3 C6 C7 177.7(5) . . . . ?
Cu1 N3 C6 C7 0.1(8) . . . . ?
C26 N9 C27 C2 179.2(5) . . . . ?
C9 N4 C8 C7 171.6(5) . . . . ?
C18 N7 C19 C15 -174.4(5) . . . . ?
Cu2 N7 C19 C15 1.3(8) . . . . ?
C16 N5 C30 C29 -156.1(5) . . . . ?
Cu2 N5 C30 C29 29.6(5) . . . . ?
N10 C29 C30 N5 -34.5(6) . . . . ?
N7 C19 C15 C16 -3.2(9) . . . . ?
N7 C19 C15 C14 176.9(5) . . . . ?
O2 C14 C15 C19 4.5(9) . . . . ?
O1 C14 C15 C19 -174.3(5) . . . . ?
O2 C14 C15 C16 -175.4(5) . . . . ?
O1 C14 C15 C16 5.7(7) . . . . ?
C33 N1 C1 C2 177.6(5) . . . . ?
Cu1 N1 C1 C2 -3.5(8) . . . . ?
N2 C3 C2 C27 176.8(5) . . . . ?
N2 C3 C2 C1 -2.7(9) . . . . ?
N9 C27 C2 C3 -178.6(5) . . . . ?
N9 C27 C2 C1 1.0(9) . . . . ?
N1 C1 C2 C3 2.7(8) . . . . ?
N1 C1 C2 C27 -176.7(5) . . . . ?
N4 C8 C7 C6 -179.8(5) . . . . ?
N4 C8 C7 C31 -5.2(8) . . . . ?
N3 C6 C7 C8 176.6(5) . . . . ?
N3 C6 C7 C31 2.2(8) . . . . ?
C17 N6 C20 C21 -176.7(5) . . . . ?
Cu2 N6 C20 C21 6.4(7) . . . . ?
C29 N10 C28 C21 -175.8(5) . . . . ?
Cu2 N10 C28 C21 -2.8(7) . . . . ?
C32 N11 C31 C7 171.6(5) . . . . ?
Cu1 N11 C31 C7 -0.4(7) . . . . ?
C8 C7 C31 N11 -176.2(5) . . . . ?
C6 C7 C31 N11 -2.1(8) . . . . ?
C30 N5 C16 C15 -172.7(5) . . . . ?
Cu2 N5 C16 C15 0.7(7) . . . . ?
C19 C15 C16 N5 2.1(8) . . . . ?
C14 C15 C16 N5 -178.0(5) . . . . ?
N10 C28 C21 C20 -3.1(8) . . . . ?
N10 C28 C21 C36 175.9(5) . . . . ?
N6 C20 C21 C28 1.2(8) . . . . ?
N6 C20 C21 C36 -177.8(5) . . . . ?
O4 C36 C21 C28 -177.1(5) . . . . ?
O3 C36 C21 C28 1.9(7) . . . . ?
O4 C36 C21 C20 1.9(8) . . . . ?
O3 C36 C21 C20 -179.0(4) . . . . ?
